data_7006777
loop_
_publ_author_name
'Bai, Guangcai'
'Wei, Pingrong'
'Das, Anjan K.'
'Stephan, Douglas W.'

_publ_section_title
;
 P-H and P-P bond activation by Ni(I) and Fe(I)
 beta-diketiminato-complexes.
;
_journal_issue 9
_journal_name_full 'Dalton transactions (Cambridge, England : 2003)'
_journal_page_first 1141
_journal_page_last 1146
_journal_paper_doi 10.1039/b513892b
_journal_year 2006
_chemical_formula_sum 'C35 H48 N2 Ni P'
_chemical_formula_weight 586.43
_space_group_IT_number 61
_symmetry_cell_setting orthorhombic
_symmetry_space_group_name_Hall '-P 2ac 2ab'
_symmetry_space_group_name_H-M 'P b c a'
_atom_sites_solution_hydrogens geom
_atom_sites_solution_primary direct
_atom_sites_solution_secondary difmap
_audit_creation_method SHELXL-97
_cell_angle_alpha 90.00
_cell_angle_beta 90.00
_cell_angle_gamma 90.00
_cell_formula_units_Z 8
_cell_length_a 15.6612(18)
_cell_length_b 16.3201(19)
_cell_length_c 26.832(3)
_cell_measurement_temperature 273(2)
_cell_measurement_theta_max 25.0
_cell_measurement_theta_min 2.0
_cell_volume 6858.1(14)
_computing_structure_refinement 'SHELXL-97 (Sheldrick, 1997)'
_computing_structure_solution 'SHELXS-97 (Sheldrick, 1990)'
_diffrn_ambient_temperature 273(2)
_diffrn_measured_fraction_theta_full 1.000
_diffrn_measured_fraction_theta_max 1.000
_diffrn_radiation_monochromator graphite
_diffrn_radiation_source 'fine-focus sealed tube'
_diffrn_radiation_type MoK\a
_diffrn_radiation_wavelength 0.71073
_diffrn_reflns_av_R_equivalents 0.1356
_diffrn_reflns_av_sigmaI/netI 0.0660
_diffrn_reflns_limit_h_max 18
_diffrn_reflns_limit_h_min -18
_diffrn_reflns_limit_k_max 19
_diffrn_reflns_limit_k_min -19
_diffrn_reflns_limit_l_max 31
_diffrn_reflns_limit_l_min -31
_diffrn_reflns_number 62484
_diffrn_reflns_theta_full 25.00
_diffrn_reflns_theta_max 25.00
_diffrn_reflns_theta_min 1.52
_exptl_absorpt_coefficient_mu 0.636
_exptl_absorpt_correction_T_max 1.000000
_exptl_absorpt_correction_T_min 0.837188
_exptl_absorpt_correction_type sadabs
_exptl_crystal_density_diffrn 1.136
_exptl_crystal_density_method 'not measured'
_exptl_crystal_F_000 2520
_exptl_crystal_size_max 0.22
_exptl_crystal_size_mid 0.20
_exptl_crystal_size_min 0.16
_refine_diff_density_max 0.578
_refine_diff_density_min -0.582
_refine_diff_density_rms 0.071
_refine_ls_extinction_method none
_refine_ls_goodness_of_fit_ref 1.055
_refine_ls_hydrogen_treatment mixed
_refine_ls_matrix_type full
_refine_ls_number_parameters 354
_refine_ls_number_reflns 6036
_refine_ls_number_restraints 0
_refine_ls_restrained_S_all 1.055
_refine_ls_R_factor_all 0.1385
_refine_ls_R_factor_gt 0.0633
_refine_ls_shift/su_max 0.001
_refine_ls_shift/su_mean 0.000
_refine_ls_structure_factor_coef Fsqd
_refine_ls_weighting_details 'calc w=1/[\s^2^(Fo^2^)+(0.0795P)^2^+5.9078P] where P=(Fo^2^+2Fc^2^)/3'
_refine_ls_weighting_scheme calc
_refine_ls_wR_factor_gt 0.1411
_refine_ls_wR_factor_ref 0.1896
_reflns_number_gt 3204
_reflns_number_total 6036
_reflns_threshold_expression >2sigma(I)
_cod_data_source_file b513892b.txt
_cod_data_source_block (NacNac)Ni(PH2Ph)
_cod_original_sg_symbol_H-M Pbca
_cod_database_code 7006777

loop_
_symmetry_equiv_pos_as_xyz
'x, y, z'
'-x+1/2, -y, z+1/2'
'-x, y+1/2, -z+1/2'
'x+1/2, -y+1/2, -z'
'-x, -y, -z'
'x-1/2, y, -z-1/2'
'x, -y-1/2, z-1/2'
'-x-1/2, y-1/2, z'

loop_
_atom_site_label
_atom_site_type_symbol
_atom_site_fract_x
_atom_site_fract_y
_atom_site_fract_z
_atom_site_U_iso_or_equiv
_atom_site_adp_type
_atom_site_occupancy
_atom_site_symmetry_multiplicity
_atom_site_calc_flag
_atom_site_refinement_flags
_atom_site_disorder_assembly
_atom_site_disorder_group
Ni1 Ni 0.90103(4) 0.18524(4) 0.38692(2) 0.0553(3) Uani 1 1 d . . .
P1 P 1.02992(10) 0.19180(15) 0.41524(8) 0.1047(8) Uani 1 1 d . . .
H10B H 1.0464 0.2491 0.4164 0.126 Uiso 1 1 calc R . .
H10C H 1.0295 0.1718 0.4493 0.126 Uiso 1 1 calc R . .
N1 N 0.8233(2) 0.2313(2) 0.43423(13) 0.0420(9) Uani 1 1 d . . .
N2 N 0.8199(2) 0.1553(2) 0.33911(12) 0.0366(9) Uani 1 1 d . . .
C1 C 0.8605(3) 0.2632(3) 0.47912(17) 0.0464(12) Uani 1 1 d . . .
C2 C 0.8741(4) 0.2127(4) 0.51971(19) 0.0624(16) Uani 1 1 d . . .
C3 C 0.9209(4) 0.2432(5) 0.5601(2) 0.083(2) Uani 1 1 d . . .
H3A H 0.9313 0.2100 0.5876 0.100 Uiso 1 1 calc R . .
C4 C 0.9516(4) 0.3222(6) 0.5593(3) 0.093(2) Uani 1 1 d . . .
H4A H 0.9836 0.3417 0.5860 0.111 Uiso 1 1 calc R . .
C5 C 0.9359(4) 0.3713(5) 0.5203(3) 0.086(2) Uani 1 1 d . . .
H5A H 0.9569 0.4246 0.5207 0.103 Uiso 1 1 calc R . .
C6 C 0.8896(4) 0.3455(4) 0.4795(2) 0.0618(15) Uani 1 1 d . . .
C7 C 0.8383(5) 0.1261(4) 0.5217(2) 0.089(2) Uani 1 1 d . . .
H7A H 0.8036 0.1190 0.4916 0.107 Uiso 1 1 calc R . .
C8 C 0.7789(8) 0.1136(5) 0.5658(3) 0.163(4) Uani 1 1 d . . .
H8A H 0.7577 0.0584 0.5656 0.245 Uiso 1 1 calc R . .
H8B H 0.7318 0.1511 0.5635 0.245 Uiso 1 1 calc R . .
H8C H 0.8095 0.1233 0.5962 0.245 Uiso 1 1 calc R . .
C9 C 0.9066(7) 0.0611(5) 0.5201(4) 0.173(5) Uani 1 1 d . . .
H9A H 0.9431 0.0704 0.4920 0.260 Uiso 1 1 calc R . .
H9B H 0.8804 0.0081 0.5172 0.260 Uiso 1 1 calc R . .
H9C H 0.9397 0.0633 0.5502 0.260 Uiso 1 1 calc R . .
C10 C 0.8693(5) 0.4050(4) 0.4379(3) 0.096(2) Uani 1 1 d . . .
H10A H 0.8296 0.3774 0.4152 0.115 Uiso 1 1 calc R . .
C11 C 0.9493(7) 0.4261(6) 0.4077(3) 0.160(4) Uani 1 1 d . . .
H11A H 0.9346 0.4639 0.3816 0.239 Uiso 1 1 calc R . .
H11B H 0.9725 0.3770 0.3933 0.239 Uiso 1 1 calc R . .
H11C H 0.9911 0.4507 0.4292 0.239 Uiso 1 1 calc R . .
C12 C 0.8261(6) 0.4819(5) 0.4559(3) 0.136(3) Uani 1 1 d . . .
H12A H 0.7762 0.4676 0.4748 0.204 Uiso 1 1 calc R . .
H12B H 0.8098 0.5148 0.4278 0.204 Uiso 1 1 calc R . .
H12C H 0.8648 0.5123 0.4766 0.204 Uiso 1 1 calc R . .
C13 C 0.7399(3) 0.2334(3) 0.42770(16) 0.0408(11) Uani 1 1 d . . .
C14 C 0.6830(3) 0.2680(4) 0.46750(18) 0.0647(15) Uani 1 1 d . . .
H14A H 0.6877 0.2353 0.4971 0.097 Uiso 1 1 calc R . .
H14B H 0.6249 0.2676 0.4561 0.097 Uiso 1 1 calc R . .
H14C H 0.6999 0.3232 0.4748 0.097 Uiso 1 1 calc R . .
C15 C 0.7002(3) 0.2035(3) 0.38458(16) 0.0444(12) Uani 1 1 d . . .
H15A H 0.6411 0.2088 0.3838 0.053 Uiso 1 1 calc R . .
C16 C 0.7365(3) 0.1673(3) 0.34296(16) 0.0400(11) Uani 1 1 d . . .
C17 C 0.6783(3) 0.1419(4) 0.3008(2) 0.0675(16) Uani 1 1 d . . .
H17A H 0.6950 0.1697 0.2709 0.101 Uiso 1 1 calc R . .
H17B H 0.6205 0.1561 0.3090 0.101 Uiso 1 1 calc R . .
H17C H 0.6825 0.0838 0.2959 0.101 Uiso 1 1 calc R . .
C18 C 0.8567(3) 0.1169(3) 0.29609(16) 0.0371(11) Uani 1 1 d . . .
C19 C 0.8891(3) 0.1652(3) 0.25756(18) 0.0471(12) Uani 1 1 d . . .
C20 C 0.9344(3) 0.1273(4) 0.21979(19) 0.0570(14) Uani 1 1 d . . .
H20A H 0.9569 0.1589 0.1941 0.068 Uiso 1 1 calc R . .
C21 C 0.9470(3) 0.0440(4) 0.2194(2) 0.0618(15) Uani 1 1 d . . .
H21A H 0.9779 0.0196 0.1938 0.074 Uiso 1 1 calc R . .
C22 C 0.9137(3) -0.0025(3) 0.2569(2) 0.0570(14) Uani 1 1 d . . .
H22A H 0.9225 -0.0589 0.2564 0.068 Uiso 1 1 calc R . .
C23 C 0.8676(3) 0.0313(3) 0.29524(17) 0.0424(11) Uani 1 1 d . . .
C24 C 0.8754(4) 0.2575(3) 0.2566(2) 0.0708(18) Uani 1 1 d . . .
H24A H 0.8354 0.2707 0.2835 0.085 Uiso 1 1 calc R . .
C25 C 0.9585(6) 0.3014(4) 0.2680(4) 0.157(4) Uani 1 1 d . . .
H25A H 0.9492 0.3596 0.2673 0.235 Uiso 1 1 calc R . .
H25B H 1.0006 0.2870 0.2436 0.235 Uiso 1 1 calc R . .
H25C H 0.9783 0.2856 0.3005 0.235 Uiso 1 1 calc R . .
C26 C 0.8351(7) 0.2859(4) 0.2085(3) 0.155(4) Uani 1 1 d . . .
H26A H 0.8276 0.3443 0.2094 0.232 Uiso 1 1 calc R . .
H26B H 0.7805 0.2599 0.2044 0.232 Uiso 1 1 calc R . .
H26C H 0.8714 0.2716 0.1810 0.232 Uiso 1 1 calc R . .
C27 C 0.8317(4) -0.0232(3) 0.3358(2) 0.0651(16) Uani 1 1 d . . .
H27A H 0.7956 0.0108 0.3573 0.078 Uiso 1 1 calc R . .
C28 C 0.7763(5) -0.0913(4) 0.3149(3) 0.107(3) Uani 1 1 d . . .
H28A H 0.7549 -0.1244 0.3417 0.160 Uiso 1 1 calc R . .
H28B H 0.8098 -0.1247 0.2928 0.160 Uiso 1 1 calc R . .
H28C H 0.7293 -0.0679 0.2968 0.160 Uiso 1 1 calc R . .
C29 C 0.9020(6) -0.0592(5) 0.3680(3) 0.127(3) Uani 1 1 d . . .
H29A H 0.9366 -0.0158 0.3811 0.190 Uiso 1 1 calc R . .
H29B H 0.9367 -0.0951 0.3482 0.190 Uiso 1 1 calc R . .
H29C H 0.8770 -0.0896 0.3949 0.190 Uiso 1 1 calc R . .
C30 C 1.1118(3) 0.1364(4) 0.38142(19) 0.0604(15) Uani 1 1 d . . .
C31 C 1.1966(4) 0.1383(4) 0.3944(2) 0.0680(16) Uani 1 1 d . . .
H31A H 1.2145 0.1707 0.4209 0.082 Uiso 1 1 calc R . .
C32 C 1.2547(4) 0.0927(4) 0.3684(2) 0.0775(19) Uani 1 1 d . . .
H32A H 1.3121 0.0946 0.3772 0.093 Uiso 1 1 calc R . .
C33 C 1.2289(4) 0.0444(4) 0.3297(2) 0.0710(17) Uani 1 1 d . . .
H33A H 1.2686 0.0129 0.3124 0.085 Uiso 1 1 calc R . .
C34 C 1.1455(4) 0.0426(4) 0.3164(2) 0.0650(15) Uani 1 1 d . . .
H34A H 1.1279 0.0102 0.2898 0.078 Uiso 1 1 calc R . .
C35 C 1.0872(4) 0.0880(3) 0.3420(2) 0.0629(15) Uani 1 1 d . . .
H35A H 1.0300 0.0863 0.3327 0.075 Uiso 1 1 calc R . .

loop_
_atom_site_aniso_label
_atom_site_aniso_U_11
_atom_site_aniso_U_22
_atom_site_aniso_U_33
_atom_site_aniso_U_23
_atom_site_aniso_U_13
_atom_site_aniso_U_12
Ni1 0.0355(4) 0.0790(5) 0.0513(4) -0.0284(3) -0.0022(3) 0.0026(4)
P1 0.0458(9) 0.168(2) 0.1002(14) -0.0804(14) -0.0146(9) 0.0124(11)
N1 0.044(2) 0.046(2) 0.036(2) -0.0115(17) 0.0010(18) 0.0022(19)
N2 0.037(2) 0.038(2) 0.034(2) -0.0064(16) -0.0002(17) -0.0020(17)
C1 0.040(3) 0.058(3) 0.041(3) -0.015(2) 0.002(2) 0.009(3)
C2 0.070(4) 0.066(4) 0.051(3) -0.005(3) -0.009(3) 0.024(3)
C3 0.089(5) 0.110(6) 0.050(4) -0.012(4) -0.017(3) 0.040(5)
C4 0.069(5) 0.138(7) 0.071(5) -0.048(5) -0.017(4) 0.018(5)
C5 0.087(5) 0.094(5) 0.077(5) -0.033(4) -0.012(4) -0.015(4)
C6 0.060(4) 0.070(4) 0.055(3) -0.019(3) -0.005(3) -0.013(3)
C7 0.128(6) 0.070(5) 0.069(4) 0.004(3) -0.012(4) 0.028(4)
C8 0.254(13) 0.115(7) 0.121(7) 0.024(6) 0.051(8) -0.031(8)
C9 0.213(12) 0.094(7) 0.212(11) 0.003(7) -0.035(9) 0.071(7)
C10 0.136(7) 0.077(5) 0.075(5) -0.005(4) -0.015(5) -0.044(5)
C11 0.228(12) 0.125(7) 0.126(7) 0.002(6) 0.069(8) -0.046(8)
C12 0.167(9) 0.084(6) 0.157(8) 0.001(6) -0.027(7) 0.008(6)
C13 0.040(3) 0.039(3) 0.043(3) -0.001(2) 0.007(2) 0.005(2)
C14 0.060(4) 0.083(4) 0.051(3) -0.017(3) 0.009(3) 0.011(3)
C15 0.034(2) 0.050(3) 0.049(3) -0.008(2) 0.002(2) -0.005(2)
C16 0.035(3) 0.045(3) 0.039(3) -0.004(2) 0.001(2) 0.000(2)
C17 0.038(3) 0.096(4) 0.068(4) -0.030(3) -0.007(3) 0.004(3)
C18 0.030(2) 0.043(3) 0.038(3) -0.010(2) -0.003(2) -0.001(2)
C19 0.048(3) 0.043(3) 0.050(3) -0.009(2) 0.006(2) -0.005(2)
C20 0.049(3) 0.070(4) 0.052(3) -0.006(3) 0.014(3) -0.009(3)
C21 0.048(3) 0.076(4) 0.061(4) -0.026(3) 0.007(3) 0.012(3)
C22 0.055(3) 0.052(3) 0.064(3) -0.014(3) -0.003(3) 0.011(3)
C23 0.041(3) 0.041(3) 0.045(3) -0.010(2) -0.004(2) 0.000(2)
C24 0.104(5) 0.038(3) 0.070(4) -0.001(3) 0.026(3) -0.010(3)
C25 0.158(9) 0.080(6) 0.232(11) -0.034(6) 0.061(8) -0.069(6)
C26 0.302(14) 0.075(5) 0.088(5) 0.021(4) 0.011(7) 0.055(7)
C27 0.088(4) 0.044(3) 0.063(3) -0.002(3) 0.007(3) -0.009(3)
C28 0.137(7) 0.075(5) 0.108(6) 0.003(4) 0.011(5) -0.045(5)
C29 0.150(8) 0.119(7) 0.111(6) 0.065(5) -0.030(6) -0.015(6)
C30 0.038(3) 0.085(4) 0.058(3) -0.018(3) 0.001(3) -0.004(3)
C31 0.047(3) 0.097(5) 0.060(4) -0.017(3) -0.004(3) -0.009(3)
C32 0.039(3) 0.119(6) 0.075(4) 0.003(4) 0.006(3) -0.001(4)
C33 0.062(4) 0.081(4) 0.069(4) -0.003(3) 0.017(3) 0.008(3)
C34 0.060(4) 0.076(4) 0.059(3) -0.007(3) 0.005(3) -0.002(3)
C35 0.046(3) 0.080(4) 0.063(4) -0.011(3) -0.003(3) 0.000(3)

loop_
_atom_type_symbol
_atom_type_description
_atom_type_scat_dispersion_real
_atom_type_scat_dispersion_imag
_atom_type_scat_source
C C 0.0033 0.0016 'International Tables Vol C Tables 4.2.6.8 and 6.1.1.4'
H H 0.0000 0.0000 'International Tables Vol C Tables 4.2.6.8 and 6.1.1.4'
N N 0.0061 0.0033 'International Tables Vol C Tables 4.2.6.8 and 6.1.1.4'
P P 0.1023 0.0942 'International Tables Vol C Tables 4.2.6.8 and 6.1.1.4'
Ni Ni 0.3393 1.1124 'International Tables Vol C Tables 4.2.6.8 and 6.1.1.4'

loop_
_geom_angle_atom_site_label_1
_geom_angle_atom_site_label_2
_geom_angle_atom_site_label_3
_geom_angle
_geom_angle_site_symmetry_1
_geom_angle_site_symmetry_3
_geom_angle_publ_flag
N2 Ni1 N1 97.24(16) . . ?
N2 Ni1 P1 152.76(12) . . ?
N1 Ni1 P1 109.98(12) . . ?
C30 P1 Ni1 117.42(18) . . ?
C13 N1 C1 120.3(4) . . ?
C13 N1 Ni1 123.5(3) . . ?
C1 N1 Ni1 116.2(3) . . ?
C16 N2 C18 121.6(4) . . ?
C16 N2 Ni1 125.3(3) . . ?
C18 N2 Ni1 113.1(3) . . ?
C2 C1 C6 120.6(5) . . ?
C2 C1 N1 120.5(5) . . ?
C6 C1 N1 118.7(5) . . ?
C1 C2 C3 118.6(6) . . ?
C1 C2 C7 121.7(5) . . ?
C3 C2 C7 119.7(6) . . ?
C4 C3 C2 120.3(6) . . ?
C5 C4 C3 120.5(6) . . ?
C4 C5 C6 122.2(7) . . ?
C5 C6 C1 117.7(6) . . ?
C5 C6 C10 119.9(6) . . ?
C1 C6 C10 122.3(5) . . ?
C9 C7 C8 111.2(7) . . ?
C9 C7 C2 113.1(7) . . ?
C8 C7 C2 112.3(6) . . ?
C12 C10 C6 113.1(6) . . ?
C12 C10 C11 110.5(7) . . ?
C6 C10 C11 111.3(7) . . ?
N1 C13 C15 122.8(4) . . ?
N1 C13 C14 120.3(4) . . ?
C15 C13 C14 117.0(4) . . ?
C16 C15 C13 129.2(4) . . ?
N2 C16 C15 122.1(4) . . ?
N2 C16 C17 119.7(4) . . ?
C15 C16 C17 118.2(4) . . ?
C19 C18 C23 120.3(4) . . ?
C19 C18 N2 119.7(4) . . ?
C23 C18 N2 119.6(4) . . ?
C20 C19 C18 118.4(4) . . ?
C20 C19 C24 120.2(5) . . ?
C18 C19 C24 121.4(4) . . ?
C21 C20 C19 121.5(5) . . ?
C22 C21 C20 119.4(5) . . ?
C21 C22 C23 122.0(5) . . ?
C22 C23 C18 118.3(5) . . ?
C22 C23 C27 119.9(5) . . ?
C18 C23 C27 121.8(4) . . ?
C26 C24 C25 112.8(7) . . ?
C26 C24 C19 112.2(5) . . ?
C25 C24 C19 110.1(6) . . ?
C23 C27 C29 111.5(5) . . ?
C23 C27 C28 112.0(5) . . ?
C29 C27 C28 110.0(6) . . ?
C31 C30 C35 118.6(5) . . ?
C31 C30 P1 123.1(4) . . ?
C35 C30 P1 118.2(4) . . ?
C32 C31 C30 120.2(5) . . ?
C31 C32 C33 120.3(6) . . ?
C34 C33 C32 119.8(6) . . ?
C33 C34 C35 120.2(6) . . ?
C34 C35 C30 120.8(5) . . ?

loop_
_geom_bond_atom_site_label_1
_geom_bond_atom_site_label_2
_geom_bond_distance
_geom_bond_site_symmetry_2
_geom_bond_publ_flag
Ni1 N2 1.871(3) . ?
Ni1 N1 1.912(4) . ?
Ni1 P1 2.1596(17) . ?
P1 C30 1.813(5) . ?
N1 C13 1.318(6) . ?
N1 C1 1.435(5) . ?
N2 C16 1.325(5) . ?
N2 C18 1.434(5) . ?
C1 C2 1.382(7) . ?
C1 C6 1.418(7) . ?
C2 C3 1.401(8) . ?
C2 C7 1.520(9) . ?
C3 C4 1.376(10) . ?
C4 C5 1.342(9) . ?
C5 C6 1.378(8) . ?
C6 C10 1.514(9) . ?
C7 C9 1.507(10) . ?
C7 C8 1.520(10) . ?
C10 C12 1.505(10) . ?
C10 C11 1.530(10) . ?
C13 C15 1.401(6) . ?
C13 C14 1.502(6) . ?
C15 C16 1.386(6) . ?
C16 C17 1.510(6) . ?
C18 C19 1.396(6) . ?
C18 C23 1.408(6) . ?
C19 C20 1.383(6) . ?
C19 C24 1.522(7) . ?
C20 C21 1.373(7) . ?
C21 C22 1.364(7) . ?
C22 C23 1.374(6) . ?
C23 C27 1.514(7) . ?
C24 C26 1.509(9) . ?
C24 C25 1.517(10) . ?
C27 C29 1.517(9) . ?
C27 C28 1.518(8) . ?
C30 C31 1.373(7) . ?
C30 C35 1.375(7) . ?
C31 C32 1.366(8) . ?
C32 C33 1.366(8) . ?
C33 C34 1.355(8) . ?
C34 C35 1.362(7) . ?
